data_1576009
loop_
_publ_author_name
'J&#xf6;rges, Mike'
'Knyszek, Daniel'
'Kumar, Manoj'
'Swamy, Varre S. V. S. N.'
'Gessner, Viktoria H.'

_publ_section_title
;
 Isolation of a Lewis acid-base stabilized stannanone.
;
_journal_issue 44
_journal_name_full 'Chemical science'
_journal_page_first 21087
_journal_page_last 21093
_journal_paper_doi 10.1039/d5sc06549f
_journal_volume 16
_journal_year 2025
_chemical_formula_moiety '2(C60 H60 Cl N2 P4 S2 Sn), Cl6 Sn, 2(C H2 Cl2)'
_chemical_formula_sum 'C122 H124 Cl12 N4 P8 S4 Sn3'
_chemical_formula_weight 2803.71
_space_group_crystal_system triclinic
_space_group_IT_number 2
_space_group_name_Hall '-P 1'
_space_group_name_H-M_alt 'P -1'
_atom_sites_solution_hydrogens geom
_atom_sites_solution_primary dual
_audit_creation_date 2025-08-12
_audit_creation_method SHELXL-2019/3
_audit_update_record
;
2025-08-26 deposited with the CCDC.	2025-10-07 downloaded from the CCDC.
;
_cell_angle_alpha 102.299(3)
_cell_angle_beta 94.481(3)
_cell_angle_gamma 110.011(4)
_cell_formula_units_Z 1
_cell_length_a 11.0011(5)
_cell_length_b 14.2240(7)
_cell_length_c 21.9070(7)
_cell_measurement_reflns_used 7392
_cell_measurement_temperature 100(2)
_cell_measurement_theta_max 74.6420
_cell_measurement_theta_min 12.9480
_cell_volume 3104.2(3)
_computing_cell_refinement 'CrysAlisPro 1.171.40.67a (Rigaku OD, 2019)'
_computing_data_collection 'CrysAlisPro 1.171.40.67a (Rigaku OD, 2019)'
_computing_data_reduction 'CrysAlisPro 1.171.40.67a (Rigaku OD, 2019)'
_computing_structure_refinement 'SHELXL-2019/2 (Sheldrick, 2019)'
_computing_structure_solution 'SHELXT (G.M. Sheldrick, 2015)'
_diffrn_ambient_environment N~2~
_diffrn_ambient_temperature 100(2)
_diffrn_detector 'Hybrid Pixel Array Detector'
_diffrn_detector_area_resol_mean 10.0000
_diffrn_detector_type HyPix
_diffrn_measured_fraction_theta_full 0.987
_diffrn_measured_fraction_theta_max 0.937
_diffrn_measurement_details
;
List of Runs (angles in degrees, time in seconds):
  # Type    Start    End  Width  t~exp~   \w     \q     \k     \f   Frames
#--------------------------------------------------------------------------
  1  \w    -65.00 -38.00   0.50    7.00    --  -46.28  93.00 133.00   54
  2  \w    -22.00  13.00   0.50    7.00    --  -46.28  93.00 133.00   70
  3  \w    -10.00  75.00   0.50    7.00    --   46.28 -93.00  21.00  170
  4  \w    -74.00 -49.00   0.50   27.00    --  -91.75  93.00 133.00   50
  5  \w   -117.00 -97.00   0.50   27.00    --  -91.75 -93.00  21.00   40
  6  \w     45.00  70.00   0.50   27.00    --  105.91 -93.00  21.00   50
  7  \w    -22.00  29.00   0.50    7.00    --  -46.28  19.00  60.00  102
  8  \w    -14.00  22.00   0.50    7.00    --  -46.28  19.00-150.00   72
  9  \w   -116.00 -79.00   0.50    7.00    --  -46.28-125.00 150.00   74
 10  \w    -25.00  59.00   0.50    7.00    --   46.28 -57.00  60.00  168
 11  \w     -3.00  23.00   0.50    7.00    --   46.28 -19.00   0.00   52
 12  \w    -20.00  27.00   0.50    7.00    --   46.28 -19.00 120.00   94
 13  \w     -1.00  79.00   0.50    7.00    --   46.28 -99.00-180.00  160
 14  \w   -133.00 -84.00   0.50   27.00    --  -91.75 -94.00 -90.00   98
 15  \w    -47.00 -20.00   0.50   27.00    --  -91.75  45.00 150.00   54
 16  \w   -135.00 -95.00   0.50   27.00    --  -91.75 -94.00 120.00   80
 17  \w    -48.00 -23.00   0.50   27.00    --  -91.75  45.00  90.00   50
 18  \w    -80.00 -28.00   0.50   27.00    --  -91.75 125.00-180.00  104
 19  \w   -160.00 -84.00   0.50   27.00    --  -91.75 -94.00-180.00  152
 20  \w     38.00  74.00   0.50   27.00    --  105.91 -61.00-180.00   72
 21  \w     36.00  62.00   0.50   27.00    --  105.91-125.00   0.00   52
 22  \w     92.00 177.00   0.50   27.00    --  105.91  15.00-180.00  170
 23  \w     37.00  72.00   0.50   27.00    --  105.91 -77.00 120.00   70
 24  \w    117.00 174.00   0.50   27.00    --  105.91  15.00  30.00  114
 25  \w     80.00 106.00   0.50   27.00    --  105.91 -94.00 120.00   52
 26  \w     36.00  66.00   0.50   27.00    --  105.91 -77.00-180.00   60
 27  \w     33.00 102.00   0.50   27.00    --  105.91 -94.00 -90.00  138
 28  \w     43.00  68.00   0.50   27.00    --  105.91 -94.00 120.00   50
 29  \w     33.00  60.00   0.50   27.00    --  105.91 -94.00  60.00   54
 30  \w    107.00 174.00   0.50   27.00    --  105.91  15.00 -90.00  134
 31  \w     35.00  89.00   0.50   27.00    --  105.91 -77.00 -90.00  108
 32  \w     76.00 107.00   0.50   27.00    --  105.91 -77.00 120.00   62
 33  \w     74.00 106.00   0.50   27.00    --  105.91 -94.00-180.00   64
 34  \w     33.00  90.00   0.50   27.00    --  105.91 -96.00  -1.02  114
 35  \w     58.00 103.00   0.50   27.00    --  105.91-110.00 -11.50   90
 36  \w     77.00 102.00   0.50   27.00    --  105.91 -94.00-120.00   50
 37  \w     33.00  60.00   0.50   27.00    --  105.91 -94.00-180.00   54
 38  \w     73.00 105.00   0.50   27.00    --  105.91 -94.00  90.00   64
 39  \w     39.00  69.00   0.50   27.00    --  105.91 -94.00  90.00   60
 40  \w    102.00 155.00   0.50   27.00    --  105.91  61.00  90.00  106
 41  \w    149.00 175.00   0.50   27.00    --  105.91  93.00 133.00   52
 42  \w     33.00  69.00   0.50   27.00    --  105.91-108.00  86.62   72
 43  \w     72.00 106.00   0.50   27.00    --  105.91-108.00  86.62   68
 44  \w    107.00 144.00   0.50   27.00    --  105.91  93.00 133.00   74
;
_diffrn_measurement_device 'four-circle diffractometer'
_diffrn_measurement_device_type 'XtaLAB Synergy, Dualflex, HyPix'
_diffrn_measurement_method '\w scans'
_diffrn_orient_matrix_type 'CrysAlisPro convention (1999,Acta A55,543-557)'
_diffrn_orient_matrix_UB_11 -0.0252876000
_diffrn_orient_matrix_UB_12 0.0935837000
_diffrn_orient_matrix_UB_13 -0.0146312000
_diffrn_orient_matrix_UB_21 -0.0759659000
_diffrn_orient_matrix_UB_22 -0.0673836000
_diffrn_orient_matrix_UB_23 -0.0658670000
_diffrn_orient_matrix_UB_31 -0.1281358000
_diffrn_orient_matrix_UB_32 -0.0303169000
_diffrn_orient_matrix_UB_33 0.0277832000
_diffrn_radiation_monochromator mirror
_diffrn_radiation_probe x-ray
_diffrn_radiation_type CuK\a
_diffrn_radiation_wavelength 1.54184
_diffrn_reflns_av_R_equivalents 0.0614
_diffrn_reflns_av_sigmaI/netI 0.0339
_diffrn_reflns_av_unetI/netI 0.0212
_diffrn_reflns_Laue_measured_fraction_full 0.987
_diffrn_reflns_Laue_measured_fraction_max 0.937
_diffrn_reflns_limit_h_max 10
_diffrn_reflns_limit_h_min -13
_diffrn_reflns_limit_k_max 17
_diffrn_reflns_limit_k_min -17
_diffrn_reflns_limit_l_max 27
_diffrn_reflns_limit_l_min -26
_diffrn_reflns_number 13288
_diffrn_reflns_point_group_measured_fraction_full 0.987
_diffrn_reflns_point_group_measured_fraction_max 0.937
_diffrn_reflns_theta_full 67.684
_diffrn_reflns_theta_max 76.704
_diffrn_reflns_theta_min 3.421
_diffrn_source 'micro-focus sealed X-ray tube'
_diffrn_source_type 'PhotonJet (Cu) X-ray Source'
_exptl_absorpt_coefficient_mu 9.128
_exptl_absorpt_correction_T_max 0.789
_exptl_absorpt_correction_T_min 0.419
_exptl_absorpt_correction_type gaussian
_exptl_absorpt_process_details
;
CrysAlisPro 1.171.40.67a (Rigaku Oxford Diffraction, 2019)
Numerical absorption correction based on gaussian integration over
			a multifaceted crystal model
Empirical absorption correction using spherical harmonics,
 implemented in SCALE3 ABSPACK scaling algorithm.
;
_exptl_crystal_colour colourless
_exptl_crystal_density_diffrn 1.500
_exptl_crystal_description block
_exptl_crystal_F_000 1422
_exptl_crystal_size_max 0.163
_exptl_crystal_size_mid 0.107
_exptl_crystal_size_min 0.039
_refine_diff_density_max 3.913
_refine_diff_density_min -1.882
_refine_diff_density_rms 0.132
_refine_ls_extinction_method none
_refine_ls_goodness_of_fit_ref 1.045
_refine_ls_hydrogen_treatment constr
_refine_ls_matrix_type full
_refine_ls_number_parameters 692
_refine_ls_number_reflns 13288
_refine_ls_number_restraints 0
_refine_ls_restrained_S_all 1.045
_refine_ls_R_factor_all 0.0753
_refine_ls_R_factor_gt 0.0622
_refine_ls_shift/su_max 0.002
_refine_ls_shift/su_mean 0.000
_refine_ls_structure_factor_coef Fsqd
_refine_ls_weighting_details 'w=1/[\s^2^(Fo^2^)+(0.1009P)^2^+10.8596P] where P=(Fo^2^+2Fc^2^)/3'
_refine_ls_weighting_scheme calc
_refine_ls_wR_factor_gt 0.1646
_refine_ls_wR_factor_ref 0.1769
_reflns_Friedel_coverage 0.000
_reflns_number_gt 10924
_reflns_number_total 13288
_reflns_threshold_expression 'I > 2\s(I)'
_twin_special_details
;
Component 2 rotated by 1.6725\% 
 around [0.13 -0.03 0.99] (reciprocal) or [0.61 0.35 0.71] (direct)
;
_cod_data_source_file d5sc06549f2.cif
_cod_data_source_block MJ-068_twin1_hklf5
_cod_depositor_comments 'Adding full bibliography for 1576005--1576010.cif.'
_cod_original_cell_volume 3104.2(2)
_cod_database_code 1576009
_shelx_shelxl_version_number 2019/3
_shelx_space_group_comment
;
The symmetry employed for this shelxl refinement is uniquely defined
by the following loop, which should always be used as a source of
symmetry information in preference to the above space-group names.
They are only intended as comments.
;
_cell_oxdiff_length_a 11.0011(5)
_cell_oxdiff_length_b 14.2240(7)
_cell_oxdiff_length_c 21.9070(7)
_cell_oxdiff_angle_alpha 102.299(3)
_cell_oxdiff_angle_beta 94.481(3)
_cell_oxdiff_angle_gamma 110.011(4)
_cell_oxdiff_volume 3104.3(2)
_cell_oxdiff_measurement_reflns_used 7392
_oxdiff_exptl_absorpt_empirical_full_min 0.541
_oxdiff_exptl_absorpt_empirical_full_max 1.616
_oxdiff_exptl_absorpt_empirical_details
;
Empirical correction (ABSPACK) includes:
- Absorption correction using spherical harmonics
- Frame scaling
;
_oxdiff_twin_items 2
_chemical_oxdiff_formula 'C61 H62 P4 Cl6 Sn1.5 S2 N2'

loop_
_space_group_symop_operation_xyz
'x, y, z'
'-x, -y, -z'

loop_
_atom_site_label
_atom_site_type_symbol
_atom_site_fract_x
_atom_site_fract_y
_atom_site_fract_z
_atom_site_U_iso_or_equiv
_atom_site_adp_type
_atom_site_occupancy
_atom_site_site_symmetry_order
_atom_site_calc_flag
_atom_site_refinement_flags_posn
_atom_site_refinement_flags_adp
_atom_site_refinement_flags_occupancy
_atom_site_disorder_assembly
_atom_site_disorder_group
C3 C 0.3145(10) 0.2979(6) 0.5267(3) 0.065(2) Uani 1 1 d . . . . .
H3A H 0.337059 0.260408 0.488504 0.079 Uiso 1 1 calc R U . . .
H3B H 0.218278 0.279380 0.520378 0.079 Uiso 1 1 calc R U . . .
Cl4 Cl 0.34720(17) 0.84507(13) 0.42346(7) 0.0505(4) Uani 1 1 d . . . . .
C5 C 0.3583(9) 0.4714(6) 0.5966(3) 0.0581(19) Uani 1 1 d . . . . .
H5A H 0.264316 0.461920 0.592496 0.070 Uiso 1 1 calc R U . . .
H5B H 0.409772 0.546206 0.603492 0.070 Uiso 1 1 calc R U . . .
C6 C 0.3951(6) 0.4363(5) 0.6536(3) 0.0407(13) Uani 1 1 d . . . . .
H6A H 0.491234 0.454581 0.661680 0.049 Uiso 1 1 calc R U . . .
H6B H 0.369763 0.472181 0.691503 0.049 Uiso 1 1 calc R U . . .
C7 C 0.1346(6) 0.1516(4) 0.6534(3) 0.0344(11) Uani 1 1 d . . . . .
C8 C 0.0501(6) 0.1580(5) 0.6041(3) 0.0436(14) Uani 1 1 d . . . . .
H8 H 0.063238 0.222632 0.594708 0.052 Uiso 1 1 calc R U . . .
C9 C -0.0529(7) 0.0690(6) 0.5691(3) 0.0499(16) Uani 1 1 d . . . . .
H9 H -0.110020 0.072864 0.535723 0.060 Uiso 1 1 calc R U . . .
C10 C -0.0719(7) -0.0249(5) 0.5831(4) 0.0540(17) Uani 1 1 d . . . . .
H10 H -0.142267 -0.085314 0.559101 0.065 Uiso 1 1 calc R U . . .
C11 C 0.0099(7) -0.0318(5) 0.6315(4) 0.0519(16) Uani 1 1 d . . . . .
H11 H -0.003802 -0.096795 0.640488 0.062 Uiso 1 1 calc R U . . .
C12 C 0.1124(6) 0.0563(5) 0.6670(3) 0.0413(13) Uani 1 1 d . . . . .
H12 H 0.167730 0.051539 0.700853 0.050 Uiso 1 1 calc R U . . .
C13 C 0.3819(6) 0.2245(4) 0.7366(3) 0.0370(12) Uani 1 1 d . . . . .
Sn1 Sn 0.33954(3) 0.45770(3) 0.83510(2) 0.02977(11) Uani 1 1 d . . . . .
Cl1 Cl 0.38276(15) 0.39881(11) 0.92494(6) 0.0409(3) Uani 1 1 d . . . . .
S1 S 0.10152(14) 0.43587(11) 0.85453(6) 0.0381(3) Uani 1 1 d . . . . .
P1 P 0.26771(14) 0.26711(10) 0.69743(6) 0.0313(3) Uani 1 1 d . . . . .
C14 C 0.4840(8) 0.2103(7) 0.7067(4) 0.0583(18) Uani 1 1 d . . . . .
H14 H 0.494153 0.223903 0.666361 0.070 Uiso 1 1 calc R U . . .
C15 C 0.5702(10) 0.1763(10) 0.7364(5) 0.088(3) Uani 1 1 d . . . . .
H15 H 0.637732 0.163577 0.715542 0.106 Uiso 1 1 calc R U . . .
C16 C 0.5592(10) 0.1610(9) 0.7946(5) 0.080(3) Uani 1 1 d . . . . .
H16 H 0.623068 0.142246 0.815379 0.096 Uiso 1 1 calc R U . . .
C17 C 0.4594(10) 0.1717(6) 0.8244(4) 0.069(2) Uani 1 1 d . . . . .
H17 H 0.452061 0.158097 0.864785 0.083 Uiso 1 1 calc R U . . .
C18 C 0.3666(8) 0.2031(5) 0.7952(3) 0.0519(16) Uani 1 1 d . . . . .
H18 H 0.295113 0.209591 0.815108 0.062 Uiso 1 1 calc R U . . .
C19 C -0.0374(6) 0.2063(5) 0.7695(3) 0.0355(12) Uani 1 1 d . . . . .
C20 C -0.1377(6) 0.1418(5) 0.7199(3) 0.0366(12) Uani 1 1 d . . . . .
H20 H -0.159237 0.167324 0.685551 0.044 Uiso 1 1 calc R U . . .
C21 C -0.2065(6) 0.0399(5) 0.7207(3) 0.0427(14) Uani 1 1 d . . . . .
H21 H -0.273346 -0.004613 0.686226 0.051 Uiso 1 1 calc R U . . .
C22 C -0.1782(7) 0.0038(5) 0.7708(3) 0.0504(16) Uani 1 1 d . . . . .
H22 H -0.226862 -0.065345 0.771448 0.061 Uiso 1 1 calc R U . . .
C23 C -0.0779(7) 0.0680(6) 0.8212(3) 0.0549(18) Uani 1 1 d . . . . .
H23 H -0.057776 0.042237 0.855688 0.066 Uiso 1 1 calc R U . . .
C24 C -0.0087(7) 0.1685(5) 0.8204(3) 0.0477(15) Uani 1 1 d . . . . .
H24 H 0.059020 0.212366 0.854613 0.057 Uiso 1 1 calc R U . . .
C25 C -0.0271(6) 0.3761(4) 0.7130(3) 0.0367(12) Uani 1 1 d . . . . .
C26 C -0.1457(7) 0.3843(6) 0.7255(3) 0.0479(15) Uani 1 1 d . . . . .
H26 H -0.179881 0.366359 0.761717 0.057 Uiso 1 1 calc R U . . .
C27 C -0.2129(8) 0.4182(6) 0.6855(4) 0.0553(17) Uani 1 1 d . . . . .
H27 H -0.294287 0.422903 0.694021 0.066 Uiso 1 1 calc R U . . .
C28 C -0.1639(8) 0.4461(6) 0.6325(4) 0.0561(18) Uani 1 1 d . . . . .
H28 H -0.211087 0.469842 0.605121 0.067 Uiso 1 1 calc R U . . .
C29 C -0.0463(7) 0.4387(6) 0.6205(3) 0.0506(16) Uani 1 1 d . . . . .
H29 H -0.011993 0.457950 0.584597 0.061 Uiso 1 1 calc R U . . .
C30 C 0.0232(6) 0.4034(5) 0.6602(3) 0.0413(13) Uani 1 1 d . . . . .
H30 H 0.104079 0.397992 0.651394 0.050 Uiso 1 1 calc R U . . .
C31 C 0.4302(5) 0.6201(4) 0.8496(2) 0.0310(11) Uani 1 1 d . . . . .
C32 C 0.1893(7) 0.6560(5) 0.7759(3) 0.0455(14) Uani 1 1 d . . . . .
H32A H 0.101190 0.621008 0.785630 0.055 Uiso 1 1 calc R U . . .
H32B H 0.228552 0.603178 0.763031 0.055 Uiso 1 1 calc R U . . .
C33 C 0.1771(8) 0.7058(6) 0.7220(3) 0.0546(17) Uani 1 1 d . . . . .
H33A H 0.115625 0.652839 0.685326 0.066 Uiso 1 1 calc R U . . .
H33B H 0.263788 0.732633 0.708769 0.066 Uiso 1 1 calc R U . . .
C34 C 0.1280(8) 0.7942(6) 0.7412(4) 0.063(2) Uani 1 1 d . . . . .
H34A H 0.129567 0.829049 0.706533 0.075 Uiso 1 1 calc R U . . .
H34B H 0.036249 0.766177 0.748499 0.075 Uiso 1 1 calc R U . . .
C35 C 0.2129(9) 0.8722(6) 0.8011(4) 0.064(2) Uani 1 1 d . . . . .
H35A H 0.301064 0.908359 0.791775 0.077 Uiso 1 1 calc R U . . .
H35B H 0.173700 0.924545 0.815318 0.077 Uiso 1 1 calc R U . . .
C36 C 0.2259(9) 0.8206(6) 0.8532(3) 0.0578(19) Uani 1 1 d . . . . .
H36A H 0.288185 0.872489 0.890073 0.069 Uiso 1 1 calc R U . . .
H36B H 0.139695 0.793337 0.866769 0.069 Uiso 1 1 calc R U . . .
C37 C 0.2900(6) 0.6690(4) 0.9475(3) 0.0348(11) Uani 1 1 d . . . . .
C38 C 0.3528(6) 0.6338(5) 0.9909(3) 0.0388(12) Uani 1 1 d . . . . .
H38 H 0.435663 0.629541 0.985284 0.047 Uiso 1 1 calc R U . . .
C39 C 0.2965(7) 0.6053(5) 1.0416(3) 0.0460(14) Uani 1 1 d . . . . .
H39 H 0.341230 0.582507 1.070715 0.055 Uiso 1 1 calc R U . . .
C40 C 0.1759(7) 0.6099(6) 1.0499(3) 0.0501(16) Uani 1 1 d . . . . .
H40 H 0.137825 0.590844 1.085035 0.060 Uiso 1 1 calc R U . . .
C41 C 0.1095(7) 0.6424(6) 1.0072(3) 0.0504(16) Uani 1 1 d . . . . .
H41 H 0.025363 0.644089 1.012656 0.060 Uiso 1 1 calc R U . . .
C42 C 0.1666(6) 0.6725(5) 0.9561(3) 0.0426(13) Uani 1 1 d . . . . .
H42 H 0.121533 0.695418 0.927154 0.051 Uiso 1 1 calc R U . . .
C43 C 0.5004(6) 0.8343(4) 0.9183(3) 0.0354(12) Uani 1 1 d . . . . .
C44 C 0.5605(6) 0.8592(5) 0.9808(3) 0.0422(13) Uani 1 1 d . . . . .
H44 H 0.531731 0.811005 1.005648 0.051 Uiso 1 1 calc R U . . .
C45 C 0.6622(7) 0.9538(5) 1.0077(3) 0.0507(16) Uani 1 1 d . . . . .
H45 H 0.703032 0.969578 1.050399 0.061 Uiso 1 1 calc R U . . .
C46 C 0.7038(7) 1.0249(5) 0.9720(3) 0.0517(16) Uani 1 1 d . . . . .
H46 H 0.771843 1.090267 0.990271 0.062 Uiso 1 1 calc R U . . .
C47 C 0.6451(8) 0.9999(5) 0.9090(4) 0.0536(17) Uani 1 1 d . . . . .
H47 H 0.673657 1.048070 0.884141 0.064 Uiso 1 1 calc R U . . .
C48 C 0.5462(8) 0.9058(5) 0.8828(3) 0.0498(16) Uani 1 1 d . . . . .
H48 H 0.508191 0.889063 0.839520 0.060 Uiso 1 1 calc R U . . .
C49 C 0.7210(6) 0.7132(4) 0.8904(3) 0.0335(11) Uani 1 1 d . . . . .
C50 C 0.8126(6) 0.8054(5) 0.8852(3) 0.0412(13) Uani 1 1 d . . . . .
H50 H 0.804540 0.828144 0.847847 0.049 Uiso 1 1 calc R U . . .
C51 C 0.9168(6) 0.8648(5) 0.9346(3) 0.0459(14) Uani 1 1 d . . . . .
H51 H 0.979644 0.927815 0.930961 0.055 Uiso 1 1 calc R U . . .
C52 C 0.9281(6) 0.8314(5) 0.9893(3) 0.0463(15) Uani 1 1 d . . . . .
H52 H 0.999076 0.871162 1.022851 0.056 Uiso 1 1 calc R U . . .
C53 C 0.8357(6) 0.7400(5) 0.9946(3) 0.0449(14) Uani 1 1 d . . . . .
H53 H 0.842762 0.717838 1.032250 0.054 Uiso 1 1 calc R U . . .
C54 C 0.7337(6) 0.6811(5) 0.9457(3) 0.0366(12) Uani 1 1 d . . . . .
H54 H 0.671428 0.618026 0.949631 0.044 Uiso 1 1 calc R U . . .
C55 C 0.6178(6) 0.6809(4) 0.7596(3) 0.0340(11) Uani 1 1 d . . . . .
C56 C 0.5375(6) 0.7233(4) 0.7334(3) 0.0374(12) Uani 1 1 d . . . . .
H56 H 0.463708 0.727911 0.751882 0.045 Uiso 1 1 calc R U . . .
C57 C 0.5650(7) 0.7592(5) 0.6799(3) 0.0458(15) Uani 1 1 d . . . . .
H57 H 0.510546 0.789148 0.662043 0.055 Uiso 1 1 calc R U . . .
C58 C 0.6707(7) 0.7515(5) 0.6527(3) 0.0490(16) Uani 1 1 d . . . . .
H58 H 0.689299 0.776570 0.616281 0.059 Uiso 1 1 calc R U . . .
C59 C 0.7502(7) 0.7074(5) 0.6781(3) 0.0462(15) Uani 1 1 d . . . . .
H59 H 0.822750 0.701602 0.658874 0.055 Uiso 1 1 calc R U . . .
C60 C 0.7238(7) 0.6718(5) 0.7312(3) 0.0446(14) Uani 1 1 d . . . . .
H60 H 0.777833 0.641039 0.748574 0.054 Uiso 1 1 calc R U . . .
N1 N 0.3286(5) 0.3246(4) 0.6423(2) 0.0388(11) Uani 1 1 d . . . . .
C1 C 0.2205(6) 0.3450(4) 0.7537(2) 0.0341(12) Uani 1 1 d . . . . .
Sn2 Sn 0.500000 1.000000 0.500000 0.04173(15) Uani 1 2 d S . P . .
Cl2 Cl 0.32554(17) 1.00166(13) 0.56140(8) 0.0515(4) Uani 1 1 d . . . . .
S2 S 0.57688(13) 0.48384(10) 0.80965(6) 0.0325(3) Uani 1 1 d . . . . .
P2 P 0.06553(14) 0.33561(11) 0.76765(6) 0.0327(3) Uani 1 1 d . . . . .
N2 N 0.2725(5) 0.7353(4) 0.8330(2) 0.0411(11) Uani 1 1 d . . . . .
C2 C 0.3571(9) 0.2659(6) 0.5844(3) 0.0547(18) Uani 1 1 d . . . . .
H2A H 0.309766 0.190839 0.578751 0.066 Uiso 1 1 calc R U . . .
H2B H 0.452217 0.279547 0.588840 0.066 Uiso 1 1 calc R U . . .
Cl3 Cl 0.55765(19) 0.89268(15) 0.56050(8) 0.0564(4) Uani 1 1 d . . . . .
P3 P 0.37063(14) 0.70989(11) 0.88369(6) 0.0320(3) Uani 1 1 d . . . . .
P4 P 0.58250(13) 0.63154(10) 0.82872(6) 0.0295(3) Uani 1 1 d . . . . .
C4 C 0.3824(9) 0.4134(6) 0.5361(4) 0.064(2) Uani 1 1 d . . . . .
H4A H 0.477912 0.430593 0.537424 0.076 Uiso 1 1 calc R U . . .
H4B H 0.349242 0.434448 0.500027 0.076 Uiso 1 1 calc R U . . .
Cl1_1 Cl 0.0121(3) 0.6991(2) 0.54516(13) 0.0919(7) Uani 1 1 d . . . . .
C1_1 C 0.1813(11) 0.7322(7) 0.5418(5) 0.085(3) Uani 1 1 d . . . . .
H1A_1 H 0.199065 0.751119 0.501517 0.103 Uiso 1 1 calc R U . . .
H1B_1 H 0.232092 0.793428 0.577019 0.103 Uiso 1 1 calc R U . . .
Cl2_1 Cl 0.2329(3) 0.63212(19) 0.54671(12) 0.0818(6) Uani 1 1 d . . . . .

loop_
_atom_site_aniso_label
_atom_site_aniso_U_11
_atom_site_aniso_U_22
_atom_site_aniso_U_33
_atom_site_aniso_U_23
_atom_site_aniso_U_13
_atom_site_aniso_U_12
C3 0.093(6) 0.060(5) 0.033(3) 0.008(3) 0.011(4) 0.018(4)
Cl4 0.0559(9) 0.0507(9) 0.0373(7) 0.0038(6) -0.0013(6) 0.0168(7)
C5 0.083(5) 0.041(4) 0.041(4) 0.019(3) 0.003(3) 0.007(3)
C6 0.049(3) 0.034(3) 0.033(3) 0.009(2) 0.003(3) 0.008(3)
C7 0.039(3) 0.034(3) 0.026(3) 0.002(2) 0.005(2) 0.013(2)
C8 0.048(3) 0.046(3) 0.030(3) 0.003(3) 0.001(3) 0.013(3)
C9 0.045(4) 0.058(4) 0.032(3) -0.004(3) -0.008(3) 0.013(3)
C10 0.048(4) 0.040(3) 0.052(4) -0.007(3) 0.000(3) 0.001(3)
C11 0.047(4) 0.033(3) 0.059(4) 0.002(3) -0.003(3) 0.003(3)
C12 0.041(3) 0.032(3) 0.044(3) 0.006(2) 0.001(3) 0.007(2)
C13 0.035(3) 0.031(3) 0.040(3) 0.009(2) -0.003(2) 0.008(2)
Sn1 0.03331(19) 0.02750(18) 0.02272(18) 0.00537(13) 0.00120(13) 0.00546(13)
Cl1 0.0501(8) 0.0419(7) 0.0292(6) 0.0156(5) 0.0037(5) 0.0116(6)
S1 0.0364(7) 0.0366(7) 0.0298(6) -0.0014(5) 0.0038(5) 0.0057(5)
P1 0.0360(7) 0.0291(6) 0.0253(6) 0.0061(5) 0.0034(5) 0.0086(5)
C14 0.055(4) 0.074(5) 0.056(4) 0.023(4) 0.010(3) 0.032(4)
C15 0.075(6) 0.130(10) 0.088(7) 0.050(7) 0.014(5) 0.061(7)
C16 0.078(6) 0.112(8) 0.068(6) 0.023(5) -0.005(5) 0.063(6)
C17 0.106(7) 0.055(4) 0.045(4) 0.012(3) -0.015(4) 0.034(5)
C18 0.073(5) 0.046(4) 0.037(3) 0.009(3) -0.001(3) 0.025(3)
C19 0.035(3) 0.038(3) 0.028(3) 0.006(2) 0.002(2) 0.007(2)
C20 0.037(3) 0.036(3) 0.030(3) 0.006(2) 0.002(2) 0.008(2)
C21 0.041(3) 0.039(3) 0.035(3) 0.003(2) -0.002(2) 0.004(3)
C22 0.057(4) 0.040(3) 0.038(3) 0.010(3) 0.004(3) -0.001(3)
C23 0.061(4) 0.053(4) 0.033(3) 0.019(3) -0.004(3) -0.003(3)
C24 0.049(4) 0.047(4) 0.031(3) 0.010(3) -0.002(3) -0.001(3)
C25 0.040(3) 0.031(3) 0.031(3) 0.003(2) -0.002(2) 0.008(2)
C26 0.050(4) 0.053(4) 0.042(3) 0.008(3) 0.010(3) 0.022(3)
C27 0.056(4) 0.069(5) 0.050(4) 0.010(3) 0.006(3) 0.037(4)
C28 0.063(5) 0.053(4) 0.049(4) 0.008(3) -0.011(3) 0.027(4)
C29 0.063(4) 0.050(4) 0.035(3) 0.011(3) -0.001(3) 0.018(3)
C30 0.041(3) 0.041(3) 0.035(3) 0.009(2) -0.002(2) 0.010(3)
C31 0.033(3) 0.025(2) 0.029(3) 0.006(2) -0.002(2) 0.004(2)
C32 0.049(4) 0.042(3) 0.037(3) 0.007(3) -0.009(3) 0.012(3)
C33 0.067(5) 0.053(4) 0.038(3) 0.011(3) -0.013(3) 0.020(3)
C34 0.068(5) 0.061(5) 0.058(4) 0.020(4) -0.016(4) 0.025(4)
C35 0.082(6) 0.048(4) 0.063(5) 0.012(4) -0.011(4) 0.030(4)
C36 0.078(5) 0.057(4) 0.045(4) 0.008(3) -0.007(3) 0.039(4)
C37 0.038(3) 0.032(3) 0.029(3) 0.004(2) 0.004(2) 0.010(2)
C38 0.041(3) 0.038(3) 0.032(3) 0.009(2) 0.004(2) 0.009(2)
C39 0.059(4) 0.044(3) 0.036(3) 0.012(3) 0.011(3) 0.018(3)
C40 0.057(4) 0.050(4) 0.043(4) 0.013(3) 0.020(3) 0.017(3)
C41 0.046(4) 0.052(4) 0.051(4) 0.005(3) 0.017(3) 0.017(3)
C42 0.043(3) 0.048(3) 0.038(3) 0.006(3) 0.003(3) 0.021(3)
C43 0.042(3) 0.030(3) 0.033(3) 0.008(2) 0.006(2) 0.012(2)
C44 0.050(3) 0.036(3) 0.033(3) 0.007(2) 0.000(3) 0.008(3)
C45 0.053(4) 0.037(3) 0.042(3) 0.000(3) -0.003(3) -0.001(3)
C46 0.055(4) 0.033(3) 0.050(4) 0.003(3) 0.007(3) 0.002(3)
C47 0.069(5) 0.035(3) 0.053(4) 0.015(3) 0.019(3) 0.010(3)
C48 0.069(4) 0.037(3) 0.038(3) 0.010(3) 0.007(3) 0.013(3)
C49 0.037(3) 0.036(3) 0.026(3) 0.008(2) 0.003(2) 0.012(2)
C50 0.042(3) 0.040(3) 0.033(3) 0.011(2) -0.003(2) 0.005(3)
C51 0.040(3) 0.041(3) 0.040(3) 0.005(3) -0.005(3) 0.002(3)
C52 0.043(3) 0.049(4) 0.032(3) 0.003(3) -0.007(2) 0.005(3)
C53 0.047(3) 0.050(4) 0.029(3) 0.010(3) -0.003(2) 0.010(3)
C54 0.037(3) 0.043(3) 0.026(3) 0.009(2) -0.001(2) 0.011(2)
C55 0.039(3) 0.031(3) 0.025(3) 0.007(2) 0.001(2) 0.005(2)
C56 0.045(3) 0.032(3) 0.029(3) 0.010(2) -0.002(2) 0.007(2)
C57 0.054(4) 0.039(3) 0.035(3) 0.013(3) -0.003(3) 0.005(3)
C58 0.068(4) 0.040(3) 0.026(3) 0.012(2) 0.001(3) 0.003(3)
C59 0.049(4) 0.053(4) 0.031(3) 0.013(3) 0.010(3) 0.011(3)
C60 0.048(3) 0.048(4) 0.037(3) 0.017(3) 0.007(3) 0.013(3)
N1 0.053(3) 0.030(2) 0.030(2) 0.0088(19) 0.009(2) 0.011(2)
C1 0.039(3) 0.026(2) 0.022(2) -0.0035(19) 0.000(2) -0.001(2)
Sn2 0.0498(3) 0.0427(3) 0.0310(3) 0.0089(2) -0.0022(2) 0.0173(3)
Cl2 0.0598(10) 0.0479(8) 0.0433(8) 0.0080(7) 0.0045(7) 0.0187(7)
S2 0.0364(7) 0.0307(6) 0.0279(6) 0.0086(5) 0.0036(5) 0.0088(5)
P2 0.0326(7) 0.0317(7) 0.0262(6) 0.0023(5) 0.0010(5) 0.0064(5)
N2 0.051(3) 0.041(3) 0.031(2) 0.006(2) -0.003(2) 0.019(2)
C2 0.082(5) 0.044(4) 0.040(4) 0.013(3) 0.026(3) 0.021(3)
Cl3 0.0684(11) 0.0596(10) 0.0457(9) 0.0215(8) -0.0006(8) 0.0266(8)
P3 0.0386(7) 0.0306(7) 0.0242(6) 0.0053(5) 0.0002(5) 0.0115(5)
P4 0.0316(6) 0.0286(6) 0.0228(6) 0.0076(5) 0.0000(5) 0.0049(5)
C4 0.083(5) 0.059(5) 0.043(4) 0.029(3) 0.009(4) 0.010(4)
Cl1_1 0.115(2) 0.0913(18) 0.0720(15) 0.0114(13) 0.0093(14) 0.0486(16)
C1_1 0.101(8) 0.056(5) 0.085(7) 0.025(5) 0.009(6) 0.008(5)
Cl2_1 0.1030(17) 0.0738(14) 0.0704(13) 0.0288(11) 0.0016(12) 0.0313(13)

loop_
_atom_type_symbol
_atom_type_description
_atom_type_scat_dispersion_real
_atom_type_scat_dispersion_imag
_atom_type_scat_source
C C 0.0181 0.0091 'International Tables Vol C Tables 4.2.6.8 and 6.1.1.4'
H H 0.0000 0.0000 'International Tables Vol C Tables 4.2.6.8 and 6.1.1.4'
N N 0.0311 0.0180 'International Tables Vol C Tables 4.2.6.8 and 6.1.1.4'
P P 0.2955 0.4335 'International Tables Vol C Tables 4.2.6.8 and 6.1.1.4'
S S 0.3331 0.5567 'International Tables Vol C Tables 4.2.6.8 and 6.1.1.4'
Cl Cl 0.3639 0.7018 'International Tables Vol C Tables 4.2.6.8 and 6.1.1.4'
Sn Sn 0.0259 5.4591 'International Tables Vol C Tables 4.2.6.8 and 6.1.1.4'

loop_
_exptl_crystal_face_index_h
_exptl_crystal_face_index_k
_exptl_crystal_face_index_l
_exptl_crystal_face_perp_dist
-5 5 7 0.0233
-6 -2 -2 0.0419
5 -2 9 0.0613
-6 -1 7 0.0471
2 -1 -13 0.0237
3 -8 8 0.0697
7 -3 -4 0.0114
5 2 -9 0.0437
-6 8 -4 0.0557
-7 3 3 0.0286
2 -8 -3 0.0397
5 -6 -7 0.0153

loop_
_geom_angle_atom_site_label_1
_geom_angle_atom_site_label_2
_geom_angle_atom_site_label_3
_geom_angle
_geom_angle_site_symmetry_1
_geom_angle_site_symmetry_3
_geom_angle_publ_flag
C4 C3 C2 110.0(7) . . ?
C4 C3 H3A 109.7 . . ?
C2 C3 H3A 109.7 . . ?
C4 C3 H3B 109.7 . . ?
C2 C3 H3B 109.7 . . ?
H3A C3 H3B 108.2 . . ?
C4 C5 C6 112.8(7) . . ?
C4 C5 H5A 109.0 . . ?
C6 C5 H5A 109.0 . . ?
C4 C5 H5B 109.0 . . ?
C6 C5 H5B 109.0 . . ?
H5A C5 H5B 107.8 . . ?
N1 C6 C5 110.1(5) . . ?
N1 C6 H6A 109.6 . . ?
C5 C6 H6A 109.6 . . ?
N1 C6 H6B 109.6 . . ?
C5 C6 H6B 109.6 . . ?
H6A C6 H6B 108.2 . . ?
C12 C7 C8 119.2(6) . . ?
C12 C7 P1 121.9(5) . . ?
C8 C7 P1 118.9(5) . . ?
C9 C8 C7 119.7(6) . . ?
C9 C8 H8 120.2 . . ?
C7 C8 H8 120.2 . . ?
C10 C9 C8 120.0(6) . . ?
C10 C9 H9 120.0 . . ?
C8 C9 H9 120.0 . . ?
C11 C10 C9 120.8(6) . . ?
C11 C10 H10 119.6 . . ?
C9 C10 H10 119.6 . . ?
C10 C11 C12 119.9(7) . . ?
C10 C11 H11 120.0 . . ?
C12 C11 H11 120.0 . . ?
C11 C12 C7 120.4(6) . . ?
C11 C12 H12 119.8 . . ?
C7 C12 H12 119.8 . . ?
C18 C13 C14 120.1(6) . . ?
C18 C13 P1 120.6(5) . . ?
C14 C13 P1 119.3(5) . . ?
C1 Sn1 C31 129.4(2) . . ?
C1 Sn1 Cl1 117.16(16) . . ?
C31 Sn1 Cl1 113.48(15) . . ?
C1 Sn1 S1 76.35(16) . . ?
C31 Sn1 S1 102.28(16) . . ?
Cl1 Sn1 S1 92.35(5) . . ?
C1 Sn1 S2 102.13(16) . . ?
C31 Sn1 S2 76.26(16) . . ?
Cl1 Sn1 S2 91.06(5) . . ?
S1 Sn1 S2 176.59(4) . . ?
C1 Sn1 P2 34.31(16) . . ?
C31 Sn1 P2 123.33(15) . . ?
Cl1 Sn1 P2 110.54(5) . . ?
S1 Sn1 P2 42.05(4) . . ?
S2 Sn1 P2 136.30(4) . . ?
C1 Sn1 P4 122.49(15) . . ?
C31 Sn1 P4 34.58(15) . . ?
Cl1 Sn1 P4 107.87(4) . . ?
S1 Sn1 P4 136.62(4) . . ?
S2 Sn1 P4 41.72(4) . . ?
P2 Sn1 P4 141.60(4) . . ?
P2 S1 Sn1 78.90(6) . . ?
N1 P1 C1 112.4(3) . . ?
N1 P1 C7 103.9(3) . . ?
C1 P1 C7 113.4(3) . . ?
N1 P1 C13 112.3(3) . . ?
C1 P1 C13 108.5(3) . . ?
C7 P1 C13 106.1(3) . . ?
C15 C14 C13 119.2(8) . . ?
C15 C14 H14 120.4 . . ?
C13 C14 H14 120.4 . . ?
C16 C15 C14 120.5(9) . . ?
C16 C15 H15 119.7 . . ?
C14 C15 H15 119.7 . . ?
C15 C16 C17 121.7(8) . . ?
C15 C16 H16 119.1 . . ?
C17 C16 H16 119.1 . . ?
C16 C17 C18 119.9(8) . . ?
C16 C17 H17 120.1 . . ?
C18 C17 H17 120.1 . . ?
C13 C18 C17 118.5(8) . . ?
C13 C18 H18 120.8 . . ?
C17 C18 H18 120.8 . . ?
C20 C19 C24 119.4(5) . . ?
C20 C19 P2 121.9(4) . . ?
C24 C19 P2 118.5(4) . . ?
C21 C20 C19 120.0(6) . . ?
C21 C20 H20 120.0 . . ?
C19 C20 H20 120.0 . . ?
C22 C21 C20 120.1(6) . . ?
C22 C21 H21 119.9 . . ?
C20 C21 H21 119.9 . . ?
C21 C22 C23 120.5(6) . . ?
C21 C22 H22 119.7 . . ?
C23 C22 H22 119.7 . . ?
C24 C23 C22 119.6(6) . . ?
C24 C23 H23 120.2 . . ?
C22 C23 H23 120.2 . . ?
C23 C24 C19 120.3(6) . . ?
C23 C24 H24 119.8 . . ?
C19 C24 H24 119.8 . . ?
C26 C25 C30 119.8(6) . . ?
C26 C25 P2 120.0(5) . . ?
C30 C25 P2 120.2(5) . . ?
C27 C26 C25 119.8(6) . . ?
C27 C26 H26 120.1 . . ?
C25 C26 H26 120.1 . . ?
C26 C27 C28 121.1(7) . . ?
C26 C27 H27 119.5 . . ?
C28 C27 H27 119.5 . . ?
C29 C28 C27 119.1(6) . . ?
C29 C28 H28 120.5 . . ?
C27 C28 H28 120.5 . . ?
C28 C29 C30 120.8(7) . . ?
C28 C29 H29 119.6 . . ?
C30 C29 H29 119.6 . . ?
C25 C30 C29 119.4(6) . . ?
C25 C30 H30 120.3 . . ?
C29 C30 H30 120.3 . . ?
P3 C31 P4 131.7(3) . . ?
P3 C31 Sn1 126.2(3) . . ?
P4 C31 Sn1 101.5(3) . . ?
N2 C32 C33 110.2(5) . . ?
N2 C32 H32A 109.6 . . ?
C33 C32 H32A 109.6 . . ?
N2 C32 H32B 109.6 . . ?
C33 C32 H32B 109.6 . . ?
H32A C32 H32B 108.1 . . ?
C32 C33 C34 111.9(6) . . ?
C32 C33 H33A 109.2 . . ?
C34 C33 H33A 109.2 . . ?
C32 C33 H33B 109.2 . . ?
C34 C33 H33B 109.2 . . ?
H33A C33 H33B 107.9 . . ?
C35 C34 C33 110.7(6) . . ?
C35 C34 H34A 109.5 . . ?
C33 C34 H34A 109.5 . . ?
C35 C34 H34B 109.5 . . ?
C33 C34 H34B 109.5 . . ?
H34A C34 H34B 108.1 . . ?
C36 C35 C34 111.4(7) . . ?
C36 C35 H35A 109.3 . . ?
C34 C35 H35A 109.3 . . ?
C36 C35 H35B 109.3 . . ?
C34 C35 H35B 109.3 . . ?
H35A C35 H35B 108.0 . . ?
N2 C36 C35 112.0(6) . . ?
N2 C36 H36A 109.2 . . ?
C35 C36 H36A 109.2 . . ?
N2 C36 H36B 109.2 . . ?
C35 C36 H36B 109.2 . . ?
H36A C36 H36B 107.9 . . ?
C42 C37 C38 118.2(5) . . ?
C42 C37 P3 122.2(5) . . ?
C38 C37 P3 119.5(5) . . ?
C39 C38 C37 121.3(6) . . ?
C39 C38 H38 119.3 . . ?
C37 C38 H38 119.3 . . ?
C40 C39 C38 120.0(6) . . ?
C40 C39 H39 120.0 . . ?
C38 C39 H39 120.0 . . ?
C39 C40 C41 120.3(6) . . ?
C39 C40 H40 119.9 . . ?
C41 C40 H40 119.9 . . ?
C40 C41 C42 120.0(6) . . ?
C40 C41 H41 120.0 . . ?
C42 C41 H41 120.0 . . ?
C41 C42 C37 120.1(6) . . ?
C41 C42 H42 119.9 . . ?
C37 C42 H42 119.9 . . ?
C44 C43 C48 118.2(6) . . ?
C44 C43 P3 120.4(4) . . ?
C48 C43 P3 121.3(5) . . ?
C43 C44 C45 121.0(6) . . ?
C43 C44 H44 119.5 . . ?
C45 C44 H44 119.5 . . ?
C46 C45 C44 119.8(6) . . ?
C46 C45 H45 120.1 . . ?
C44 C45 H45 120.1 . . ?
C45 C46 C47 119.5(6) . . ?
C45 C46 H46 120.2 . . ?
C47 C46 H46 120.2 . . ?
C48 C47 C46 120.2(6) . . ?
C48 C47 H47 119.9 . . ?
C46 C47 H47 119.9 . . ?
C47 C48 C43 121.3(6) . . ?
C47 C48 H48 119.4 . . ?
C43 C48 H48 119.4 . . ?
C50 C49 C54 119.2(5) . . ?
C50 C49 P4 123.1(4) . . ?
C54 C49 P4 117.6(4) . . ?
C49 C50 C51 120.2(6) . . ?
C49 C50 H50 119.9 . . ?
C51 C50 H50 119.9 . . ?
C52 C51 C50 119.7(6) . . ?
C52 C51 H51 120.1 . . ?
C50 C51 H51 120.1 . . ?
C53 C52 C51 119.9(6) . . ?
C53 C52 H52 120.0 . . ?
C51 C52 H52 120.0 . . ?
C54 C53 C52 120.4(6) . . ?
C54 C53 H53 119.8 . . ?
C52 C53 H53 119.8 . . ?
C53 C54 C49 120.6(6) . . ?
C53 C54 H54 119.7 . . ?
C49 C54 H54 119.7 . . ?
C56 C55 C60 119.8(5) . . ?
C56 C55 P4 120.6(4) . . ?
C60 C55 P4 119.5(5) . . ?
C55 C56 C57 119.7(6) . . ?
C55 C56 H56 120.2 . . ?
C57 C56 H56 120.2 . . ?
C58 C57 C56 120.2(6) . . ?
C58 C57 H57 119.9 . . ?
C56 C57 H57 119.9 . . ?
C57 C58 C59 120.4(6) . . ?
C57 C58 H58 119.8 . . ?
C59 C58 H58 119.8 . . ?
C60 C59 C58 119.8(6) . . ?
C60 C59 H59 120.1 . . ?
C58 C59 H59 120.1 . . ?
C59 C60 C55 120.1(6) . . ?
C59 C60 H60 120.0 . . ?
C55 C60 H60 120.0 . . ?
C6 N1 C2 112.6(5) . . ?
C6 N1 P1 123.7(4) . . ?
C2 N1 P1 121.0(4) . . ?
P1 C1 P2 129.6(3) . . ?
P1 C1 Sn1 127.3(3) . . ?
P2 C1 Sn1 102.0(3) . . ?
Cl3 Sn2 Cl3 180.00(9) 2_676 . ?
Cl3 Sn2 Cl2 89.18(6) 2_676 2_676 ?
Cl3 Sn2 Cl2 90.83(6) . 2_676 ?
Cl3 Sn2 Cl2 90.82(6) 2_676 . ?
Cl3 Sn2 Cl2 89.18(6) . . ?
Cl2 Sn2 Cl2 180.0 2_676 . ?
Cl3 Sn2 Cl4 89.90(6) 2_676 2_676 ?
Cl3 Sn2 Cl4 90.10(6) . 2_676 ?
Cl2 Sn2 Cl4 89.51(6) 2_676 2_676 ?
Cl2 Sn2 Cl4 90.49(6) . 2_676 ?
Cl3 Sn2 Cl4 90.10(6) 2_676 . ?
Cl3 Sn2 Cl4 89.90(6) . . ?
Cl2 Sn2 Cl4 90.49(6) 2_676 . ?
Cl2 Sn2 Cl4 89.51(6) . . ?
Cl4 Sn2 Cl4 180.0 2_676 . ?
P4 S2 Sn1 78.76(6) . . ?
C1 P2 C19 113.0(3) . . ?
C1 P2 C25 116.1(3) . . ?
C19 P2 C25 106.7(3) . . ?
C1 P2 S1 102.72(18) . . ?
C19 P2 S1 110.48(19) . . ?
C25 P2 S1 107.6(2) . . ?
C1 P2 Sn1 43.69(17) . . ?
C19 P2 Sn1 127.49(19) . . ?
C25 P2 Sn1 125.70(19) . . ?
S1 P2 Sn1 59.05(5) . . ?
C36 N2 C32 113.4(5) . . ?
C36 N2 P3 120.8(4) . . ?
C32 N2 P3 122.0(4) . . ?
N1 C2 C3 110.2(6) . . ?
N1 C2 H2A 109.6 . . ?
C3 C2 H2A 109.6 . . ?
N1 C2 H2B 109.6 . . ?
C3 C2 H2B 109.6 . . ?
H2A C2 H2B 108.1 . . ?
N2 P3 C31 113.9(3) . . ?
N2 P3 C37 111.7(3) . . ?
C31 P3 C37 108.6(3) . . ?
N2 P3 C43 103.8(3) . . ?
C31 P3 C43 111.7(3) . . ?
C37 P3 C43 106.9(3) . . ?
C31 P4 C55 115.7(3) . . ?
C31 P4 C49 114.7(3) . . ?
C55 P4 C49 104.9(3) . . ?
C31 P4 S2 103.38(18) . . ?
C55 P4 S2 108.7(2) . . ?
C49 P4 S2 109.2(2) . . ?
C31 P4 Sn1 43.94(17) . . ?
C55 P4 Sn1 125.50(19) . . ?
C49 P4 Sn1 129.56(18) . . ?
S2 P4 Sn1 59.52(5) . . ?
C5 C4 C3 110.6(6) . . ?
C5 C4 H4A 109.5 . . ?
C3 C4 H4A 109.5 . . ?
C5 C4 H4B 109.5 . . ?
C3 C4 H4B 109.5 . . ?
H4A C4 H4B 108.1 . . ?
Cl2_1 C1_1 Cl1_1 112.1(5) . . ?
Cl2_1 C1_1 H1A_1 109.2 . . ?
Cl1_1 C1_1 H1A_1 109.2 . . ?
Cl2_1 C1_1 H1B_1 109.2 . . ?
Cl1_1 C1_1 H1B_1 109.2 . . ?
H1A_1 C1_1 H1B_1 107.9 . . ?

loop_
_geom_bond_atom_site_label_1
_geom_bond_atom_site_label_2
_geom_bond_distance
_geom_bond_site_symmetry_2
_geom_bond_publ_flag
C3 C4 1.514(11) . ?
C3 C2 1.523(11) . ?
C3 H3A 0.9900 . ?
C3 H3B 0.9900 . ?
Cl4 Sn2 2.4380(16) . ?
C5 C4 1.498(11) . ?
C5 C6 1.517(9) . ?
C5 H5A 0.9900 . ?
C5 H5B 0.9900 . ?
C6 N1 1.460(7) . ?
C6 H6A 0.9900 . ?
C6 H6B 0.9900 . ?
C7 C12 1.395(8) . ?
C7 C8 1.408(8) . ?
C7 P1 1.797(6) . ?
C8 C9 1.394(9) . ?
C8 H8 0.9500 . ?
C9 C10 1.384(11) . ?
C9 H9 0.9500 . ?
C10 C11 1.378(11) . ?
C10 H10 0.9500 . ?
C11 C12 1.389(9) . ?
C11 H11 0.9500 . ?
C12 H12 0.9500 . ?
C13 C18 1.390(9) . ?
C13 C14 1.396(10) . ?
C13 P1 1.804(6) . ?
Sn1 C1 2.108(5) . ?
Sn1 C31 2.119(5) . ?
Sn1 Cl1 2.3729(13) . ?
Sn1 S1 2.6093(15) . ?
Sn1 S2 2.6301(14) . ?
Sn1 P2 2.9856(14) . ?
Sn1 P4 2.9934(13) . ?
S1 P2 2.0377(19) . ?
P1 N1 1.657(5) . ?
P1 C1 1.711(6) . ?
C14 C15 1.381(11) . ?
C14 H14 0.9500 . ?
C15 C16 1.347(14) . ?
C15 H15 0.9500 . ?
C16 C17 1.356(14) . ?
C16 H16 0.9500 . ?
C17 C18 1.407(11) . ?
C17 H17 0.9500 . ?
C18 H18 0.9500 . ?
C19 C20 1.391(8) . ?
C19 C24 1.395(9) . ?
C19 P2 1.811(6) . ?
C20 C21 1.390(8) . ?
C20 H20 0.9500 . ?
C21 C22 1.364(9) . ?
C21 H21 0.9500 . ?
C22 C23 1.400(9) . ?
C22 H22 0.9500 . ?
C23 C24 1.375(9) . ?
C23 H23 0.9500 . ?
C24 H24 0.9500 . ?
C25 C26 1.392(9) . ?
C25 C30 1.393(8) . ?
C25 P2 1.818(6) . ?
C26 C27 1.367(10) . ?
C26 H26 0.9500 . ?
C27 C28 1.394(11) . ?
C27 H27 0.9500 . ?
C28 C29 1.374(11) . ?
C28 H28 0.9500 . ?
C29 C30 1.393(9) . ?
C29 H29 0.9500 . ?
C30 H30 0.9500 . ?
C31 P3 1.692(6) . ?
C31 P4 1.734(6) . ?
C32 N2 1.479(8) . ?
C32 C33 1.521(9) . ?
C32 H32A 0.9900 . ?
C32 H32B 0.9900 . ?
C33 C34 1.525(11) . ?
C33 H33A 0.9900 . ?
C33 H33B 0.9900 . ?
C34 C35 1.516(11) . ?
C34 H34A 0.9900 . ?
C34 H34B 0.9900 . ?
C35 C36 1.506(10) . ?
C35 H35A 0.9900 . ?
C35 H35B 0.9900 . ?
C36 N2 1.470(9) . ?
C36 H36A 0.9900 . ?
C36 H36B 0.9900 . ?
C37 C42 1.401(9) . ?
C37 C38 1.402(8) . ?
C37 P3 1.808(6) . ?
C38 C39 1.382(8) . ?
C38 H38 0.9500 . ?
C39 C40 1.375(10) . ?
C39 H39 0.9500 . ?
C40 C41 1.389(11) . ?
C40 H40 0.9500 . ?
C41 C42 1.401(9) . ?
C41 H41 0.9500 . ?
C42 H42 0.9500 . ?
C43 C44 1.389(8) . ?
C43 C48 1.394(8) . ?
C43 P3 1.810(6) . ?
C44 C45 1.392(9) . ?
C44 H44 0.9500 . ?
C45 C46 1.387(10) . ?
C45 H45 0.9500 . ?
C46 C47 1.393(11) . ?
C46 H46 0.9500 . ?
C47 C48 1.373(10) . ?
C47 H47 0.9500 . ?
C48 H48 0.9500 . ?
C49 C50 1.388(8) . ?
C49 C54 1.396(7) . ?
C49 P4 1.815(6) . ?
C50 C51 1.399(8) . ?
C50 H50 0.9500 . ?
C51 C52 1.390(9) . ?
C51 H51 0.9500 . ?
C52 C53 1.384(9) . ?
C52 H52 0.9500 . ?
C53 C54 1.377(8) . ?
C53 H53 0.9500 . ?
C54 H54 0.9500 . ?
C55 C56 1.381(8) . ?
C55 C60 1.395(9) . ?
C55 P4 1.815(5) . ?
C56 C57 1.390(8) . ?
C56 H56 0.9500 . ?
C57 C58 1.373(10) . ?
C57 H57 0.9500 . ?
C58 C59 1.384(10) . ?
C58 H58 0.9500 . ?
C59 C60 1.379(8) . ?
C59 H59 0.9500 . ?
C60 H60 0.9500 . ?
N1 C2 1.481(8) . ?
C1 P2 1.721(6) . ?
Sn2 Cl3 2.4254(16) 2_676 ?
Sn2 Cl3 2.4254(16) . ?
Sn2 Cl2 2.4319(17) 2_676 ?
Sn2 Cl2 2.4320(17) . ?
S2 P4 2.0312(19) . ?
N2 P3 1.668(5) . ?
C2 H2A 0.9900 . ?
C2 H2B 0.9900 . ?
C4 H4A 0.9900 . ?
C4 H4B 0.9900 . ?
Cl1_1 C1_1 1.769(12) . ?
C1_1 Cl2_1 1.723(11) . ?
C1_1 H1A_1 0.9900 . ?
C1_1 H1B_1 0.9900 . ?

loop_
_geom_torsion_atom_site_label_1
_geom_torsion_atom_site_label_2
_geom_torsion_atom_site_label_3
_geom_torsion_atom_site_label_4
_geom_torsion
_geom_torsion_site_symmetry_1
_geom_torsion_site_symmetry_2
_geom_torsion_site_symmetry_3
_geom_torsion_site_symmetry_4
_geom_torsion_publ_flag
C4 C5 C6 N1 -54.1(8) . . . . ?
C12 C7 C8 C9 -0.9(9) . . . . ?
P1 C7 C8 C9 179.4(5) . . . . ?
C7 C8 C9 C10 0.2(10) . . . . ?
C8 C9 C10 C11 0.1(11) . . . . ?
C9 C10 C11 C12 0.4(11) . . . . ?
C10 C11 C12 C7 -1.1(11) . . . . ?
C8 C7 C12 C11 1.4(9) . . . . ?
P1 C7 C12 C11 -179.0(5) . . . . ?
C12 C7 P1 N1 137.2(5) . . . . ?
C8 C7 P1 N1 -43.1(5) . . . . ?
C12 C7 P1 C1 -100.4(5) . . . . ?
C8 C7 P1 C1 79.2(5) . . . . ?
C12 C7 P1 C13 18.7(6) . . . . ?
C8 C7 P1 C13 -161.7(5) . . . . ?
C18 C13 P1 N1 160.9(5) . . . . ?
C14 C13 P1 N1 -20.9(6) . . . . ?
C18 C13 P1 C1 36.0(6) . . . . ?
C14 C13 P1 C1 -145.8(6) . . . . ?
C18 C13 P1 C7 -86.2(6) . . . . ?
C14 C13 P1 C7 92.0(6) . . . . ?
C18 C13 C14 C15 -0.9(12) . . . . ?
P1 C13 C14 C15 -179.1(8) . . . . ?
C13 C14 C15 C16 -2.7(17) . . . . ?
C14 C15 C16 C17 4.3(19) . . . . ?
C15 C16 C17 C18 -2.3(16) . . . . ?
C14 C13 C18 C17 2.8(10) . . . . ?
P1 C13 C18 C17 -179.0(6) . . . . ?
C16 C17 C18 C13 -1.3(12) . . . . ?
C24 C19 C20 C21 -1.4(9) . . . . ?
P2 C19 C20 C21 174.1(5) . . . . ?
C19 C20 C21 C22 1.7(10) . . . . ?
C20 C21 C22 C23 -1.4(11) . . . . ?
C21 C22 C23 C24 0.8(12) . . . . ?
C22 C23 C24 C19 -0.4(12) . . . . ?
C20 C19 C24 C23 0.7(10) . . . . ?
P2 C19 C24 C23 -174.9(6) . . . . ?
C30 C25 C26 C27 0.6(10) . . . . ?
P2 C25 C26 C27 177.7(6) . . . . ?
C25 C26 C27 C28 -0.7(12) . . . . ?
C26 C27 C28 C29 0.2(12) . . . . ?
C27 C28 C29 C30 0.4(11) . . . . ?
C26 C25 C30 C29 0.0(9) . . . . ?
P2 C25 C30 C29 -177.1(5) . . . . ?
C28 C29 C30 C25 -0.5(10) . . . . ?
N2 C32 C33 C34 -54.4(8) . . . . ?
C32 C33 C34 C35 53.7(9) . . . . ?
C33 C34 C35 C36 -52.7(10) . . . . ?
C34 C35 C36 N2 53.8(10) . . . . ?
C42 C37 C38 C39 -1.4(9) . . . . ?
P3 C37 C38 C39 177.7(5) . . . . ?
C37 C38 C39 C40 0.8(10) . . . . ?
C38 C39 C40 C41 0.6(11) . . . . ?
C39 C40 C41 C42 -1.3(11) . . . . ?
C40 C41 C42 C37 0.7(10) . . . . ?
C38 C37 C42 C41 0.6(9) . . . . ?
P3 C37 C42 C41 -178.4(5) . . . . ?
C48 C43 C44 C45 1.1(10) . . . . ?
P3 C43 C44 C45 178.7(5) . . . . ?
C43 C44 C45 C46 0.6(11) . . . . ?
C44 C45 C46 C47 -1.4(12) . . . . ?
C45 C46 C47 C48 0.5(12) . . . . ?
C46 C47 C48 C43 1.3(12) . . . . ?
C44 C43 C48 C47 -2.0(10) . . . . ?
P3 C43 C48 C47 -179.7(6) . . . . ?
C54 C49 C50 C51 0.4(10) . . . . ?
P4 C49 C50 C51 179.8(5) . . . . ?
C49 C50 C51 C52 -0.2(10) . . . . ?
C50 C51 C52 C53 -0.5(11) . . . . ?
C51 C52 C53 C54 1.0(11) . . . . ?
C52 C53 C54 C49 -0.8(10) . . . . ?
C50 C49 C54 C53 0.1(9) . . . . ?
P4 C49 C54 C53 -179.3(5) . . . . ?
C60 C55 C56 C57 -1.8(9) . . . . ?
P4 C55 C56 C57 -179.0(5) . . . . ?
C55 C56 C57 C58 0.8(9) . . . . ?
C56 C57 C58 C59 0.4(10) . . . . ?
C57 C58 C59 C60 -0.6(10) . . . . ?
C58 C59 C60 C55 -0.5(10) . . . . ?
C56 C55 C60 C59 1.6(9) . . . . ?
P4 C55 C60 C59 178.8(5) . . . . ?
C5 C6 N1 C2 56.5(8) . . . . ?
C5 C6 N1 P1 -141.6(5) . . . . ?
C1 P1 N1 C6 28.7(6) . . . . ?
C7 P1 N1 C6 151.8(5) . . . . ?
C13 P1 N1 C6 -94.0(5) . . . . ?
C1 P1 N1 C2 -170.9(5) . . . . ?
C7 P1 N1 C2 -47.8(6) . . . . ?
C13 P1 N1 C2 66.4(6) . . . . ?
N1 P1 C1 P2 109.7(4) . . . . ?
C7 P1 C1 P2 -7.8(5) . . . . ?
C13 P1 C1 P2 -125.5(4) . . . . ?
N1 P1 C1 Sn1 -84.6(4) . . . . ?
C7 P1 C1 Sn1 157.8(3) . . . . ?
C13 P1 C1 Sn1 40.2(4) . . . . ?
P1 C1 P2 C19 47.5(5) . . . . ?
Sn1 C1 P2 C19 -120.9(3) . . . . ?
P1 C1 P2 C25 -76.3(5) . . . . ?
Sn1 C1 P2 C25 115.3(3) . . . . ?
P1 C1 P2 S1 166.6(4) . . . . ?
Sn1 C1 P2 S1 -1.8(3) . . . . ?
P1 C1 P2 Sn1 168.4(6) . . . . ?
C20 C19 P2 C1 -105.6(5) . . . . ?
C24 C19 P2 C1 70.0(6) . . . . ?
C20 C19 P2 C25 23.2(6) . . . . ?
C24 C19 P2 C25 -161.2(5) . . . . ?
C20 C19 P2 S1 140.0(5) . . . . ?
C24 C19 P2 S1 -44.5(6) . . . . ?
C20 C19 P2 Sn1 -153.9(4) . . . . ?
C24 C19 P2 Sn1 21.6(6) . . . . ?
C26 C25 P2 C1 -171.4(5) . . . . ?
C30 C25 P2 C1 5.7(6) . . . . ?
C26 C25 P2 C19 61.6(6) . . . . ?
C30 C25 P2 C19 -121.3(5) . . . . ?
C26 C25 P2 S1 -57.0(5) . . . . ?
C30 C25 P2 S1 120.1(5) . . . . ?
C26 C25 P2 Sn1 -121.1(5) . . . . ?
C30 C25 P2 Sn1 55.9(6) . . . . ?
C35 C36 N2 C32 -56.0(9) . . . . ?
C35 C36 N2 P3 145.5(6) . . . . ?
C33 C32 N2 C36 55.7(8) . . . . ?
C33 C32 N2 P3 -146.1(5) . . . . ?
C6 N1 C2 C3 -59.1(8) . . . . ?
P1 N1 C2 C3 138.5(6) . . . . ?
C4 C3 C2 N1 57.1(9) . . . . ?
C36 N2 P3 C31 -172.2(5) . . . . ?
C32 N2 P3 C31 31.3(6) . . . . ?
C36 N2 P3 C37 64.3(6) . . . . ?
C32 N2 P3 C37 -92.3(5) . . . . ?
C36 N2 P3 C43 -50.5(6) . . . . ?
C32 N2 P3 C43 152.9(5) . . . . ?
P4 C31 P3 N2 102.6(4) . . . . ?
Sn1 C31 P3 N2 -88.4(4) . . . . ?
P4 C31 P3 C37 -132.2(4) . . . . ?
Sn1 C31 P3 C37 36.9(4) . . . . ?
P4 C31 P3 C43 -14.6(5) . . . . ?
Sn1 C31 P3 C43 154.5(3) . . . . ?
C42 C37 P3 N2 -7.7(6) . . . . ?
C38 C37 P3 N2 173.2(5) . . . . ?
C42 C37 P3 C31 -134.2(5) . . . . ?
C38 C37 P3 C31 46.8(5) . . . . ?
C42 C37 P3 C43 105.2(5) . . . . ?
C38 C37 P3 C43 -73.9(5) . . . . ?
C44 C43 P3 N2 146.9(5) . . . . ?
C48 C43 P3 N2 -35.5(6) . . . . ?
C44 C43 P3 C31 -89.9(6) . . . . ?
C48 C43 P3 C31 87.6(6) . . . . ?
C44 C43 P3 C37 28.7(6) . . . . ?
C48 C43 P3 C37 -153.7(5) . . . . ?
P3 C31 P4 C55 -73.6(5) . . . . ?
Sn1 C31 P4 C55 115.4(3) . . . . ?
P3 C31 P4 C49 48.8(5) . . . . ?
Sn1 C31 P4 C49 -122.2(3) . . . . ?
P3 C31 P4 S2 167.7(4) . . . . ?
Sn1 C31 P4 S2 -3.3(2) . . . . ?
P3 C31 P4 Sn1 171.0(6) . . . . ?
C56 C55 P4 C31 11.1(6) . . . . ?
C60 C55 P4 C31 -166.1(5) . . . . ?
C56 C55 P4 C49 -116.4(5) . . . . ?
C60 C55 P4 C49 66.4(5) . . . . ?
C56 C55 P4 S2 126.8(4) . . . . ?
C60 C55 P4 S2 -50.3(5) . . . . ?
C56 C55 P4 Sn1 61.4(5) . . . . ?
C60 C55 P4 Sn1 -115.7(5) . . . . ?
C50 C49 P4 C31 -115.2(5) . . . . ?
C54 C49 P4 C31 64.2(5) . . . . ?
C50 C49 P4 C55 12.9(6) . . . . ?
C54 C49 P4 C55 -167.7(5) . . . . ?
C50 C49 P4 S2 129.3(5) . . . . ?
C54 C49 P4 S2 -51.3(5) . . . . ?
C50 C49 P4 Sn1 -164.8(4) . . . . ?
C54 C49 P4 Sn1 14.6(6) . . . . ?
C6 C5 C4 C3 53.9(10) . . . . ?
C2 C3 C4 C5 -54.8(10) . . . . ?

loop_
_twin_individual_id
_twin_individual_mass_fraction_refined
_oxdiff_twin_reflns_isolated
_oxdiff_twin_reflns_overlapped
_twin_individual_twin_lattice_type
_twin_individual_twin_matrix_11
_twin_individual_twin_matrix_12
_twin_individual_twin_matrix_13
_twin_individual_twin_matrix_21
_twin_individual_twin_matrix_22
_twin_individual_twin_matrix_23
_twin_individual_twin_matrix_31
_twin_individual_twin_matrix_32
_twin_individual_twin_matrix_33
1 0.5594 627 34875 ref 1.0000 0.0000 0.0000 0.0000 1.0000 0.0000 0.0000 0.0000 1.0000
2 0.4406 588 34875 nmt 0.9895 -0.0192 0.0008 0.0373 1.0074 -0.0061 -0.0094 0.0158 1.0023

loop_
_exptl_oxdiff_crystal_face_indexfrac_h
_exptl_oxdiff_crystal_face_indexfrac_k
_exptl_oxdiff_crystal_face_indexfrac_l
_exptl_oxdiff_crystal_face_x
_exptl_oxdiff_crystal_face_y
_exptl_oxdiff_crystal_face_z
-5.4639 5.3934 7.0726 0.5394 -0.4142 0.7331
-5.7206 -1.6826 -2.1411 0.0185 0.6890 0.7245
4.9667 -1.5964 8.7767 -0.4034 -0.8478 -0.3442
-6.1947 -0.5963 6.6825 0.0031 0.0706 0.9975
1.7211 -1.3884 -13.2691 0.0207 0.8368 -0.5471
3.2029 -8.4193 7.6916 -0.9814 -0.1826 0.0585
6.9933 -2.9842 -3.9011 -0.3990 -0.0732 -0.9140
5.4243 1.7989 -8.5542 0.1563 0.0302 -0.9872
-5.6015 7.6001 -3.8770 0.9096 0.1688 0.3796
-7.0251 3.3872 3.3954 0.4450 0.0818 0.8918
2.1148 -8.3464 -3.0864 -0.7894 0.6051 -0.1037
5.2317 -5.8479 -6.8100 -0.5799 0.4452 -0.6823
